data_2228249
loop_
_publ_author_name
'Batrice, Rami J.'
'Nesterov, Vladimir N.'
'Smucker, Bradley W.'

_publ_section_title
;
 Chlorido(4,4',4''-tri-<i>tert</i>-butyl-2,2':6',2''-terpyridine)platinum(II)
 chloride toluene monosolvate
;
_journal_coeditor_code BV2164
_journal_issue 12
_journal_name_full 'Acta Crystallographica Section E'
_journal_page_first m1704
_journal_paper_doi 10.1107/S1600536810048750
_journal_volume 66
_journal_year 2010
_chemical_formula_iupac '[Pt Cl (C27 H35 N3)] Cl, C7 H8'
_chemical_formula_moiety 'C27 H35 Cl N3 Pt +, Cl -, C7 H8'
_chemical_formula_sum 'C34 H43 Cl2 N3 Pt'
_chemical_formula_weight 759.70
_chemical_name_systematic
;
Chlorido(4,4',4''-tri-<i>tert</i>-butyl-2,2':6',2''-terpyridine)platinum
chloride toluene monosolvate
;
_space_group_IT_number 14
_symmetry_cell_setting monoclinic
_symmetry_space_group_name_Hall '-P 2ybc'
_symmetry_space_group_name_H-M 'P 1 21/c 1'
_atom_sites_solution_hydrogens geom
_atom_sites_solution_primary direct
_atom_sites_solution_secondary difmap
_audit_creation_method SHELXL-97
_cell_angle_alpha 90.00
_cell_angle_beta 91.9480(10)
_cell_angle_gamma 90.00
_cell_formula_units_Z 4
_cell_length_a 9.4418(3)
_cell_length_b 20.0002(7)
_cell_length_c 17.2321(6)
_cell_measurement_reflns_used 9878
_cell_measurement_temperature 100(2)
_cell_measurement_theta_max 27.18
_cell_measurement_theta_min 2.37
_cell_volume 3252.19(19)
_computing_cell_refinement 'SAINT (Bruker, 2007)'
_computing_data_collection 'APEX2 (Bruker, 2007)'
_computing_data_reduction 'SAINT (Bruker, 2007)'
_computing_molecular_graphics
;
SHELXTL (Sheldrick, 2008) and
<i>Mercury</i> (Macrae,<i>et al.</i>, 2008)
;
_computing_publication_material 'SHELXTL (Sheldrick, 2008)'
_computing_structure_refinement 'SHELXL97 (Sheldrick, 2008)'
_computing_structure_solution 'SHELXS97 (Sheldrick, 2008)'
_diffrn_ambient_temperature 100(2)
_diffrn_measured_fraction_theta_full 1.000
_diffrn_measured_fraction_theta_max 1.000
_diffrn_measurement_device_type 'Bruker SMART APEXII CCD'
_diffrn_measurement_method \w
_diffrn_radiation_monochromator graphite
_diffrn_radiation_source 'fine-focus sealed tube'
_diffrn_radiation_type MoK\a
_diffrn_radiation_wavelength 0.71073
_diffrn_reflns_av_R_equivalents 0.0297
_diffrn_reflns_av_sigmaI/netI 0.0195
_diffrn_reflns_limit_h_max 11
_diffrn_reflns_limit_h_min -11
_diffrn_reflns_limit_k_max 24
_diffrn_reflns_limit_k_min -24
_diffrn_reflns_limit_l_max 21
_diffrn_reflns_limit_l_min -21
_diffrn_reflns_number 37919
_diffrn_reflns_theta_full 26.37
_diffrn_reflns_theta_max 26.37
_diffrn_reflns_theta_min 1.56
_exptl_absorpt_coefficient_mu 4.506
_exptl_absorpt_correction_T_max 0.6768
_exptl_absorpt_correction_T_min 0.3871
_exptl_absorpt_correction_type multi-scan
_exptl_absorpt_process_details '(SADABS; Bruker, 2007)'
_exptl_crystal_colour yellow
_exptl_crystal_density_diffrn 1.552
_exptl_crystal_density_method 'not measured'
_exptl_crystal_description plate
_exptl_crystal_F_000 1520
_exptl_crystal_size_max 0.26
_exptl_crystal_size_mid 0.21
_exptl_crystal_size_min 0.09
_refine_diff_density_max 1.465
_refine_diff_density_min -2.784
_refine_ls_extinction_method none
_refine_ls_goodness_of_fit_ref 1.046
_refine_ls_hydrogen_treatment constr
_refine_ls_matrix_type full
_refine_ls_number_parameters 358
_refine_ls_number_reflns 6647
_refine_ls_number_restraints 14
_refine_ls_restrained_S_all 1.056
_refine_ls_R_factor_all 0.0344
_refine_ls_R_factor_gt 0.0321
_refine_ls_shift/su_max 0.008
_refine_ls_shift/su_mean 0.000
_refine_ls_structure_factor_coef Fsqd
_refine_ls_weighting_details 'calc w=1/[\s^2^(Fo^2^)+(0.0800P)^2^+5.0000P] where P=(Fo^2^+2Fc^2^)/3'
_refine_ls_weighting_scheme calc
_refine_ls_wR_factor_gt 0.1057
_refine_ls_wR_factor_ref 0.1076
_reflns_number_gt 6232
_reflns_number_total 6647
_reflns_threshold_expression I>2sigma(I)
_cod_data_source_file bv2164.cif
_cod_data_source_block I
_cod_original_sg_symbol_H-M 'P 21/c'
_cod_database_code 2228249
_cod_database_fobs_code 2228249

loop_
_symmetry_equiv_pos_as_xyz
'x, y, z'
'-x, y+1/2, -z+1/2'
'-x, -y, -z'
'x, -y-1/2, z-1/2'

loop_
_atom_site_type_symbol
_atom_site_label
_atom_site_fract_x
_atom_site_fract_y
_atom_site_fract_z
_atom_site_U_iso_or_equiv
_atom_site_adp_type
_atom_site_calc_flag
_atom_site_refinement_flags
_atom_site_occupancy
_atom_site_disorder_assembly
_atom_site_disorder_group
Pt Pt1 0.588936(16) 0.429628(7) 0.502253(9) 0.01709(9) Uani d . 1 . .
Cl Cl1 0.80289(11) 0.48538(5) 0.50311(6) 0.0234(2) Uani d . 1 . .
N N1 0.5430(5) 0.43245(16) 0.3872(2) 0.0212(8) Uani d . 1 . .
N N2 0.4112(3) 0.38083(19) 0.50120(19) 0.0192(8) Uani d . 1 . .
N N3 0.5802(4) 0.40887(18) 0.6163(2) 0.0176(7) Uani d . 1 . .
C C1 0.4201(6) 0.3997(3) 0.3663(3) 0.0343(7) Uani d . 1 . .
C C2 0.3788(6) 0.3916(3) 0.2892(3) 0.0343(7) Uani d . 1 . .
H H2A 0.2930 0.3690 0.2759 0.041 Uiso calc R 1 . .
C C3 0.4636(7) 0.4170(2) 0.2303(3) 0.0317(11) Uani d . 1 . .
C C4 0.5847(6) 0.4531(3) 0.2542(3) 0.0346(12) Uani d . 1 . .
H H4A 0.6420 0.4734 0.2166 0.041 Uiso calc R 1 . .
C C5 0.6209(5) 0.4591(2) 0.3320(3) 0.0276(10) Uani d . 1 . .
H H5A 0.7043 0.4831 0.3468 0.033 Uiso calc R 1 . .
C C6 0.3424(5) 0.3720(2) 0.4324(2) 0.0189(8) Uani d . 1 . .
C C7 0.2114(5) 0.3402(2) 0.4302(3) 0.0210(9) Uani d . 1 . .
H H7A 0.1619 0.3328 0.3820 0.025 Uiso calc R 1 . .
C C8 0.1530(4) 0.3190(2) 0.4998(2) 0.0190(8) Uani d . 1 . .
C C9 0.2314(4) 0.3270(2) 0.5698(3) 0.0197(8) Uani d . 1 . .
H H9A 0.1957 0.3110 0.6171 0.024 Uiso calc R 1 . .
C C10 0.3625(4) 0.3590(2) 0.5688(2) 0.0171(8) Uani d . 1 . .
C C11 0.4619(4) 0.3728(2) 0.6359(2) 0.0177(8) Uani d . 1 . .
C C12 0.4448(4) 0.3510(2) 0.7101(2) 0.0194(8) Uani d . 1 . .
H H12A 0.3620 0.3267 0.7222 0.023 Uiso calc R 1 . .
C C13 0.5482(5) 0.3639(2) 0.7686(2) 0.0204(8) Uani d . 1 . .
C C14 0.6643(5) 0.4025(2) 0.7476(3) 0.0232(9) Uani d . 1 . .
H H14A 0.7348 0.4144 0.7858 0.028 Uiso calc R 1 . .
C C15 0.6773(5) 0.4234(2) 0.6722(3) 0.0211(9) Uani d . 1 . .
H H15A 0.7579 0.4489 0.6592 0.025 Uiso calc R 1 . .
C C16 0.4265(8) 0.4015(3) 0.1449(3) 0.0423(15) Uani d . 1 . .
C C17 0.4511(8) 0.3261(3) 0.1326(3) 0.0464(15) Uani d . 1 . .
H H17A 0.3892 0.3006 0.1661 0.070 Uiso calc R 1 . .
H H17B 0.5503 0.3153 0.1457 0.070 Uiso calc R 1 . .
H H17C 0.4296 0.3147 0.0782 0.070 Uiso calc R 1 . .
C C18 0.2729(9) 0.4188(3) 0.1272(4) 0.058(2) Uani d . 1 . .
H H18A 0.2554 0.4653 0.1421 0.087 Uiso calc R 1 . .
H H18B 0.2119 0.3891 0.1565 0.087 Uiso calc R 1 . .
H H18C 0.2520 0.4133 0.0715 0.087 Uiso calc R 1 . .
C C19 0.5205(11) 0.4413(4) 0.0910(3) 0.072(3) Uani d . 1 . .
H H19A 0.5057 0.4892 0.0992 0.109 Uiso calc R 1 . .
H H19B 0.4959 0.4299 0.0369 0.109 Uiso calc R 1 . .
H H19C 0.6201 0.4302 0.1024 0.109 Uiso calc R 1 . .
C C20 0.0069(5) 0.2843(2) 0.4993(3) 0.0242(9) Uani d . 1 . .
C C21 -0.0735(5) 0.3042(3) 0.5714(3) 0.0385(13) Uani d . 1 . .
H H21A -0.1653 0.2814 0.5708 0.058 Uiso calc R 1 . .
H H21B -0.0885 0.3527 0.5713 0.058 Uiso calc R 1 . .
H H21C -0.0181 0.2914 0.6181 0.058 Uiso calc R 1 . .
C C22 0.0365(7) 0.2091(3) 0.5021(5) 0.061(2) Uani d . 1 . .
H H22A -0.0532 0.1848 0.5053 0.092 Uiso calc R 1 . .
H H22B 0.0972 0.1988 0.5478 0.092 Uiso calc R 1 . .
H H22C 0.0843 0.1956 0.4550 0.092 Uiso calc R 1 . .
C C23 -0.0820(5) 0.3035(3) 0.4267(3) 0.0364(12) Uani d . 1 . .
H H23A -0.1783 0.2859 0.4310 0.055 Uiso calc R 1 . .
H H23B -0.0389 0.2846 0.3807 0.055 Uiso calc R 1 . .
H H23C -0.0857 0.3523 0.4222 0.055 Uiso calc R 1 . .
C C24 0.5345(5) 0.3346(2) 0.8503(3) 0.0256(9) Uani d . 1 . .
C C25 0.3910(5) 0.3546(3) 0.8826(3) 0.0318(11) Uani d . 1 . .
H H25A 0.3847 0.3380 0.9359 0.048 Uiso calc R 1 . .
H H25B 0.3143 0.3352 0.8502 0.048 Uiso calc R 1 . .
H H25C 0.3824 0.4035 0.8825 0.048 Uiso calc R 1 . .
C C26 0.6550(5) 0.3573(3) 0.9056(3) 0.0318(11) Uani d . 1 . .
H H26A 0.6420 0.3378 0.9571 0.048 Uiso calc R 1 . .
H H26B 0.6544 0.4061 0.9095 0.048 Uiso calc R 1 . .
H H26C 0.7458 0.3424 0.8858 0.048 Uiso calc R 1 . .
C C27 0.5403(6) 0.2585(3) 0.8428(3) 0.0352(12) Uani d . 1 . .
H H27A 0.5393 0.2382 0.8946 0.053 Uiso calc R 1 . .
H H27B 0.6274 0.2456 0.8173 0.053 Uiso calc R 1 . .
H H27C 0.4580 0.2429 0.8117 0.053 Uiso calc R 1 . .
Cl Cl2 0.14340(13) 0.24444(6) 0.74948(7) 0.0315(3) Uani d . 1 . .
C C1A 0.9381(7) 0.0032(4) 0.6429(3) 0.067(4) Uani d PGD 0.553(6) A 1
C C2A 0.9481(12) 0.0561(3) 0.6952(5) 0.081(5) Uani d PGD 0.553(6) A 1
H H2AA 0.9471 0.1008 0.6768 0.097 Uiso calc PR 0.553(6) A 1
C C3A 0.9594(12) 0.0434(4) 0.7745(4) 0.068(4) Uani d PGD 0.553(6) A 1
H H3AA 0.9662 0.0795 0.8103 0.081 Uiso calc PR 0.553(6) A 1
C C4A 0.9608(9) -0.0221(5) 0.8015(3) 0.050(4) Uani d PGD 0.553(6) A 1
H H4AA 0.9686 -0.0307 0.8557 0.060 Uiso calc PR 0.553(6) A 1
C C5A 0.9509(11) -0.0749(3) 0.7492(5) 0.049(3) Uani d PGD 0.553(6) A 1
H H5AA 0.9518 -0.1197 0.7676 0.059 Uiso calc PR 0.553(6) A 1
C C6A 0.9395(10) -0.0623(3) 0.6699(4) 0.059(3) Uani d PGD 0.553(6) A 1
H H6AA 0.9327 -0.0984 0.6342 0.070 Uiso calc PR 0.553(6) A 1
C C7A 0.9269(10) 0.0104(4) 0.5583(4) 0.0343(7) Uani d PD 0.553(6) A 1
H H7AA 0.8482 -0.0170 0.5378 0.051 Uiso calc PR 0.553(6) A 1
H H7AB 1.0154 -0.0045 0.5357 0.051 Uiso calc PR 0.553(6) A 1
H H7AC 0.9097 0.0574 0.5449 0.051 Uiso calc PR 0.553(6) A 1
C C1B 0.9217(9) 0.0531(4) 0.6741(5) 0.067(4) Uani d PGD 0.447(6) A 2
C C2B 0.9072(14) -0.0135(5) 0.6522(5) 0.081(5) Uani d PGD 0.447(6) A 2
H H2BA 0.8806 -0.0245 0.6001 0.097 Uiso calc PR 0.447(6) A 2
C C3B 0.9319(16) -0.0640(4) 0.7064(7) 0.068(4) Uani d PGD 0.447(6) A 2
H H3BA 0.9220 -0.1095 0.6914 0.081 Uiso calc PR 0.447(6) A 2
C C4B 0.9709(13) -0.0479(5) 0.7826(6) 0.050(4) Uani d PGD 0.447(6) A 2
H H4BA 0.9877 -0.0824 0.8197 0.060 Uiso calc PR 0.447(6) A 2
C C5B 0.9853(13) 0.0187(5) 0.8046(4) 0.049(3) Uani d PGD 0.447(6) A 2
H H5BA 1.0120 0.0297 0.8567 0.059 Uiso calc PR 0.447(6) A 2
C C6B 0.9607(12) 0.0692(4) 0.7504(5) 0.059(3) Uani d PGD 0.447(6) A 2
H H6BA 0.9706 0.1147 0.7654 0.070 Uiso calc PR 0.447(6) A 2
C C7B 0.8956(12) 0.1064(5) 0.6175(6) 0.0343(7) Uani d PD 0.447(6) A 2
H H7BA 0.9856 0.1203 0.5959 0.051 Uiso calc PR 0.447(6) A 2
H H7BB 0.8520 0.1446 0.6431 0.051 Uiso calc PR 0.447(6) A 2
H H7BC 0.8318 0.0901 0.5757 0.051 Uiso calc PR 0.447(6) A 2

loop_
_atom_site_aniso_label
_atom_site_aniso_U_11
_atom_site_aniso_U_22
_atom_site_aniso_U_33
_atom_site_aniso_U_12
_atom_site_aniso_U_13
_atom_site_aniso_U_23
Pt1 0.01831(12) 0.01521(12) 0.01768(12) -0.00046(5) -0.00049(7) -0.00152(5)
Cl1 0.0202(5) 0.0217(5) 0.0284(5) -0.0019(4) 0.0007(4) 0.0000(4)
N1 0.030(2) 0.0149(18) 0.0188(19) 0.0005(13) 0.0009(16) -0.0026(13)
N2 0.023(2) 0.0140(18) 0.0207(19) 0.0014(13) -0.0033(15) 0.0005(12)
N3 0.0180(17) 0.0145(16) 0.0199(17) -0.0012(14) -0.0036(14) 0.0012(14)
C1 0.0421(19) 0.0285(16) 0.0320(16) 0.0018(14) -0.0020(14) 0.0033(13)
C2 0.0421(19) 0.0285(16) 0.0320(16) 0.0018(14) -0.0020(14) 0.0033(13)
C3 0.052(3) 0.020(2) 0.022(2) -0.005(2) -0.006(2) 0.0014(19)
C4 0.058(3) 0.024(2) 0.022(2) -0.006(2) 0.006(2) -0.0009(19)
C5 0.035(3) 0.023(2) 0.025(2) -0.0054(19) 0.0051(19) -0.0019(18)
C6 0.022(2) 0.0164(19) 0.0178(19) 0.0026(16) -0.0045(16) -0.0031(15)
C7 0.024(2) 0.0129(19) 0.026(2) 0.0012(16) -0.0086(17) -0.0027(16)
C8 0.017(2) 0.0133(19) 0.026(2) 0.0001(16) -0.0061(16) -0.0029(16)
C9 0.018(2) 0.016(2) 0.025(2) 0.0008(16) -0.0044(16) -0.0028(16)
C10 0.018(2) 0.0146(19) 0.0185(19) 0.0003(15) -0.0031(15) -0.0009(15)
C11 0.0162(19) 0.0140(19) 0.023(2) -0.0018(15) -0.0022(16) -0.0024(15)
C12 0.020(2) 0.0142(19) 0.024(2) -0.0014(16) -0.0033(16) -0.0012(16)
C13 0.022(2) 0.020(2) 0.019(2) 0.0005(16) -0.0052(16) -0.0010(16)
C14 0.025(2) 0.021(2) 0.023(2) -0.0040(18) -0.0066(17) -0.0028(17)
C15 0.021(2) 0.019(2) 0.024(2) -0.0023(16) -0.0040(18) -0.0015(16)
C16 0.085(5) 0.024(3) 0.018(2) -0.020(3) -0.005(3) 0.000(2)
C17 0.085(5) 0.030(3) 0.025(3) -0.018(3) 0.009(3) -0.006(2)
C18 0.098(6) 0.037(3) 0.037(3) -0.009(3) -0.031(4) 0.002(3)
C19 0.150(8) 0.052(4) 0.016(3) -0.061(5) 0.006(4) 0.000(3)
C20 0.017(2) 0.019(2) 0.036(2) -0.0056(17) -0.0070(18) -0.0045(18)
C21 0.023(2) 0.060(4) 0.032(3) -0.010(2) -0.003(2) 0.005(2)
C22 0.038(3) 0.020(3) 0.124(7) -0.009(2) -0.016(4) -0.002(3)
C23 0.021(2) 0.057(4) 0.031(3) -0.009(2) -0.005(2) -0.010(2)
C24 0.031(2) 0.024(2) 0.021(2) -0.0055(18) -0.0064(18) 0.0030(18)
C25 0.034(3) 0.042(3) 0.019(2) -0.008(2) -0.0038(19) 0.000(2)
C26 0.036(3) 0.038(3) 0.021(2) -0.006(2) -0.0103(19) 0.006(2)
C27 0.051(3) 0.026(3) 0.027(2) -0.004(2) -0.015(2) 0.010(2)
Cl2 0.0288(6) 0.0344(6) 0.0309(6) -0.0016(5) -0.0036(4) 0.0147(5)
C1A 0.078(8) 0.071(8) 0.051(6) -0.039(8) -0.012(6) 0.013(5)
C2A 0.108(12) 0.087(10) 0.047(6) -0.017(9) -0.014(7) -0.031(6)
C3A 0.049(7) 0.065(7) 0.090(11) -0.009(5) 0.001(6) -0.052(8)
C4A 0.022(4) 0.087(12) 0.043(6) 0.032(5) 0.017(4) 0.013(7)
C5A 0.042(6) 0.052(6) 0.055(6) 0.007(4) 0.007(5) 0.009(5)
C6A 0.042(6) 0.049(6) 0.086(9) -0.014(4) 0.018(6) -0.024(5)
C7A 0.0421(19) 0.0285(16) 0.0320(16) 0.0018(14) -0.0020(14) 0.0033(13)
C1B 0.078(8) 0.071(8) 0.051(6) -0.039(8) -0.012(6) 0.013(5)
C2B 0.108(12) 0.087(10) 0.047(6) -0.017(9) -0.014(7) -0.031(6)
C3B 0.049(7) 0.065(7) 0.090(11) -0.009(5) 0.001(6) -0.052(8)
C4B 0.022(4) 0.087(12) 0.043(6) 0.032(5) 0.017(4) 0.013(7)
C5B 0.042(6) 0.052(6) 0.055(6) 0.007(4) 0.007(5) 0.009(5)
C6B 0.042(6) 0.049(6) 0.086(9) -0.014(4) 0.018(6) -0.024(5)
C7B 0.0421(19) 0.0285(16) 0.0320(16) 0.0018(14) -0.0020(14) 0.0033(13)

loop_
_atom_type_symbol
_atom_type_description
_atom_type_scat_dispersion_real
_atom_type_scat_dispersion_imag
_atom_type_scat_source
C C 0.0033 0.0016 'International Tables Vol C Tables 4.2.6.8 and 6.1.1.4'
H H 0.0000 0.0000 'International Tables Vol C Tables 4.2.6.8 and 6.1.1.4'
N N 0.0061 0.0033 'International Tables Vol C Tables 4.2.6.8 and 6.1.1.4'
Cl Cl 0.1484 0.1585 'International Tables Vol C Tables 4.2.6.8 and 6.1.1.4'
Pt Pt -1.7033 8.3905 'International Tables Vol C Tables 4.2.6.8 and 6.1.1.4'

loop_
_geom_angle_atom_site_label_1
_geom_angle_atom_site_label_2
_geom_angle_atom_site_label_3
_geom_angle_site_symmetry_1
_geom_angle_site_symmetry_3
_geom_angle
_geom_angle_publ_flag
N2 Pt1 N3 . . 80.87(14) ?
N2 Pt1 N1 . . 81.25(15) ?
N3 Pt1 N1 . . 162.06(16) ?
N2 Pt1 Cl1 . . 178.70(11) ?
N3 Pt1 Cl1 . . 99.11(10) ?
N1 Pt1 Cl1 . . 98.72(12) ?
C5 N1 C1 . . 119.1(4) ?
C5 N1 Pt1 . . 127.4(3) ?
C1 N1 Pt1 . . 113.4(3) ?
C10 N2 C6 . . 123.7(4) ?
C10 N2 Pt1 . . 118.5(3) ?
C6 N2 Pt1 . . 117.8(3) ?
C15 N3 C11 . . 118.5(4) ?
C15 N3 Pt1 . . 127.4(3) ?
C11 N3 Pt1 . . 114.0(3) ?
N1 C1 C2 . . 121.2(5) ?
N1 C1 C6 . . 114.4(4) ?
C2 C1 C6 . . 124.4(5) ?
C1 C2 C3 . . 120.2(5) ?
C1 C2 H2A . . 119.9 ?
C3 C2 H2A . . 119.9 ?
C4 C3 C2 . . 116.8(5) ?
C4 C3 C16 . . 122.9(5) ?
C2 C3 C16 . . 120.2(5) ?
C5 C4 C3 . . 120.3(5) ?
C5 C4 H4A . . 119.9 ?
C3 C4 H4A . . 119.9 ?
N1 C5 C4 . . 122.3(5) ?
N1 C5 H5A . . 118.8 ?
C4 C5 H5A . . 118.8 ?
N2 C6 C7 . . 119.1(4) ?
N2 C6 C1 . . 113.1(4) ?
C7 C6 C1 . . 127.8(4) ?
C6 C7 C8 . . 119.3(4) ?
C6 C7 H7A . . 120.3 ?
C8 C7 H7A . . 120.3 ?
C7 C8 C9 . . 119.3(4) ?
C7 C8 C20 . . 120.6(4) ?
C9 C8 C20 . . 120.1(4) ?
C10 C9 C8 . . 119.1(4) ?
C10 C9 H9A . . 120.5 ?
C8 C9 H9A . . 120.5 ?
N2 C10 C9 . . 119.4(4) ?
N2 C10 C11 . . 112.9(4) ?
C9 C10 C11 . . 127.7(4) ?
C12 C11 N3 . . 121.2(4) ?
C12 C11 C10 . . 125.2(4) ?
N3 C11 C10 . . 113.6(4) ?
C11 C12 C13 . . 120.8(4) ?
C11 C12 H12A . . 119.6 ?
C13 C12 H12A . . 119.6 ?
C14 C13 C12 . . 116.6(4) ?
C14 C13 C24 . . 122.7(4) ?
C12 C13 C24 . . 120.7(4) ?
C15 C14 C13 . . 120.5(4) ?
C15 C14 H14A . . 119.7 ?
C13 C14 H14A . . 119.7 ?
N3 C15 C14 . . 122.2(4) ?
N3 C15 H15A . . 118.9 ?
C14 C15 H15A . . 118.9 ?
C18 C16 C19 . . 109.3(6) ?
C18 C16 C3 . . 109.6(5) ?
C19 C16 C3 . . 111.1(5) ?
C18 C16 C17 . . 110.2(5) ?
C19 C16 C17 . . 109.3(6) ?
C3 C16 C17 . . 107.4(4) ?
C16 C17 H17A . . 109.5 ?
C16 C17 H17B . . 109.5 ?
H17A C17 H17B . . 109.5 ?
C16 C17 H17C . . 109.5 ?
H17A C17 H17C . . 109.5 ?
H17B C17 H17C . . 109.5 ?
C16 C18 H18A . . 109.5 ?
C16 C18 H18B . . 109.5 ?
H18A C18 H18B . . 109.5 ?
C16 C18 H18C . . 109.5 ?
H18A C18 H18C . . 109.5 ?
H18B C18 H18C . . 109.5 ?
C16 C19 H19A . . 109.5 ?
C16 C19 H19B . . 109.5 ?
H19A C19 H19B . . 109.5 ?
C16 C19 H19C . . 109.5 ?
H19A C19 H19C . . 109.5 ?
H19B C19 H19C . . 109.5 ?
C22 C20 C21 . . 109.1(5) ?
C22 C20 C23 . . 111.5(5) ?
C21 C20 C23 . . 108.9(4) ?
C22 C20 C8 . . 106.3(4) ?
C21 C20 C8 . . 110.2(4) ?
C23 C20 C8 . . 110.8(4) ?
C20 C21 H21A . . 109.5 ?
C20 C21 H21B . . 109.5 ?
H21A C21 H21B . . 109.5 ?
C20 C21 H21C . . 109.5 ?
H21A C21 H21C . . 109.5 ?
H21B C21 H21C . . 109.5 ?
C20 C22 H22A . . 109.5 ?
C20 C22 H22B . . 109.5 ?
H22A C22 H22B . . 109.5 ?
C20 C22 H22C . . 109.5 ?
H22A C22 H22C . . 109.5 ?
H22B C22 H22C . . 109.5 ?
C20 C23 H23A . . 109.5 ?
C20 C23 H23B . . 109.5 ?
H23A C23 H23B . . 109.5 ?
C20 C23 H23C . . 109.5 ?
H23A C23 H23C . . 109.5 ?
H23B C23 H23C . . 109.5 ?
C27 C24 C26 . . 108.7(4) ?
C27 C24 C13 . . 107.4(4) ?
C26 C24 C13 . . 112.0(4) ?
C27 C24 C25 . . 109.0(4) ?
C26 C24 C25 . . 110.1(4) ?
C13 C24 C25 . . 109.6(4) ?
C24 C25 H25A . . 109.5 ?
C24 C25 H25B . . 109.5 ?
H25A C25 H25B . . 109.5 ?
C24 C25 H25C . . 109.5 ?
H25A C25 H25C . . 109.5 ?
H25B C25 H25C . . 109.5 ?
C24 C26 H26A . . 109.5 ?
C24 C26 H26B . . 109.5 ?
H26A C26 H26B . . 109.5 ?
C24 C26 H26C . . 109.5 ?
H26A C26 H26C . . 109.5 ?
H26B C26 H26C . . 109.5 ?
C24 C27 H27A . . 109.5 ?
C24 C27 H27B . . 109.5 ?
H27A C27 H27B . . 109.5 ?
C24 C27 H27C . . 109.5 ?
H27A C27 H27C . . 109.5 ?
H27B C27 H27C . . 109.5 ?
C2A C1A C6A . . 120.0 ?
C2A C1A C7A . . 124.9(5) ?
C6A C1A C7A . . 115.1(5) ?
C3A C2A C1A . . 120.0 ?
C3A C2A H2AA . . 120.0 ?
C1A C2A H2AA . . 120.0 ?
C4A C3A C2A . . 120.0 ?
C4A C3A H3AA . . 120.0 ?
C2A C3A H3AA . . 120.0 ?
C3A C4A C5A . . 120.0 ?
C3A C4A H4AA . . 120.0 ?
C5A C4A H4AA . . 120.0 ?
C4A C5A C6A . . 120.0 ?
C4A C5A H5AA . . 120.0 ?
C6A C5A H5AA . . 120.0 ?
C5A C6A C1A . . 120.0 ?
C5A C6A H6AA . . 120.0 ?
C1A C6A H6AA . . 120.0 ?
C2B C1B C6B . . 120.0 ?
C2B C1B C7B . . 120.3(5) ?
C6B C1B C7B . . 119.7(5) ?
C1B C2B C3B . . 120.0 ?
C1B C2B H2BA . . 120.0 ?
C3B C2B H2BA . . 120.0 ?
C4B C3B C2B . . 120.0 ?
C4B C3B H3BA . . 120.0 ?
C2B C3B H3BA . . 120.0 ?
C3B C4B C5B . . 120.0 ?
C3B C4B H4BA . . 120.0 ?
C5B C4B H4BA . . 120.0 ?
C4B C5B C6B . . 120.0 ?
C4B C5B H5BA . . 120.0 ?
C6B C5B H5BA . . 120.0 ?
C5B C6B C1B . . 120.0 ?
C5B C6B H6BA . . 120.0 ?
C1B C6B H6BA . . 120.0 ?
C1B C7B H7BA . . 109.5 ?
C1B C7B H7BB . . 109.5 ?
H7BA C7B H7BB . . 109.5 ?
C1B C7B H7BC . . 109.5 ?
H7BA C7B H7BC . . 109.5 ?
H7BB C7B H7BC . . 109.5 ?

loop_
_geom_bond_atom_site_label_1
_geom_bond_atom_site_label_2
_geom_bond_site_symmetry_2
_geom_bond_distance
_geom_bond_publ_flag
Pt1 N2 . 1.941(4) ?
Pt1 N3 . 2.013(4) ?
Pt1 N1 . 2.015(4) ?
Pt1 Cl1 . 2.3070(10) ?
Pt1 Pt1 3_666 3.2774(3) ?
N1 C5 . 1.333(6) ?
N1 C1 . 1.371(7) ?
N2 C10 . 1.340(5) ?
N2 C6 . 1.344(5) ?
N3 C15 . 1.338(6) ?
N3 C11 . 1.381(5) ?
C1 C2 . 1.381(7) ?
C1 C6 . 1.483(7) ?
C2 C3 . 1.408(8) ?
C2 H2A . 0.9500 ?
C3 C4 . 1.402(8) ?
C3 C16 . 1.531(7) ?
C4 C5 . 1.378(7) ?
C4 H4A . 0.9500 ?
C5 H5A . 0.9500 ?
C6 C7 . 1.391(6) ?
C7 C8 . 1.402(6) ?
C7 H7A . 0.9500 ?
C8 C9 . 1.403(6) ?
C8 C20 . 1.544(6) ?
C9 C10 . 1.393(6) ?
C9 H9A . 0.9500 ?
C10 C11 . 1.490(5) ?
C11 C12 . 1.365(6) ?
C12 C13 . 1.404(6) ?
C12 H12A . 0.9500 ?
C13 C14 . 1.398(6) ?
C13 C24 . 1.534(6) ?
C14 C15 . 1.375(7) ?
C14 H14A . 0.9500 ?
C15 H15A . 0.9500 ?
C16 C18 . 1.511(11) ?
C16 C19 . 1.530(8) ?
C16 C17 . 1.541(8) ?
C17 H17A . 0.9800 ?
C17 H17B . 0.9800 ?
C17 H17C . 0.9800 ?
C18 H18A . 0.9800 ?
C18 H18B . 0.9800 ?
C18 H18C . 0.9800 ?
C19 H19A . 0.9800 ?
C19 H19B . 0.9800 ?
C19 H19C . 0.9800 ?
C20 C22 . 1.529(7) ?
C20 C21 . 1.530(7) ?
C20 C23 . 1.532(7) ?
C21 H21A . 0.9800 ?
C21 H21B . 0.9800 ?
C21 H21C . 0.9800 ?
C22 H22A . 0.9800 ?
C22 H22B . 0.9800 ?
C22 H22C . 0.9800 ?
C23 H23A . 0.9800 ?
C23 H23B . 0.9800 ?
C23 H23C . 0.9800 ?
C24 C27 . 1.528(7) ?
C24 C26 . 1.529(6) ?
C24 C25 . 1.536(7) ?
C25 H25A . 0.9800 ?
C25 H25B . 0.9800 ?
C25 H25C . 0.9800 ?
C26 H26A . 0.9800 ?
C26 H26B . 0.9800 ?
C26 H26C . 0.9800 ?
C27 H27A . 0.9800 ?
C27 H27B . 0.9800 ?
C27 H27C . 0.9800 ?
C1A C2A . 1.3900 ?
C1A C6A . 1.3900 ?
C1A C7A . 1.465(6) ?
C2A C3A . 1.3900 ?
C2A H2AA . 0.9500 ?
C3A C4A . 1.3900 ?
C3A H3AA . 0.9500 ?
C4A C5A . 1.3900 ?
C4A H4AA . 0.9500 ?
C5A C6A . 1.3900 ?
C5A H5AA . 0.9500 ?
C6A H6AA . 0.9500 ?
C7A H7AA . 0.9800 ?
C7A H7AB . 0.9800 ?
C7A H7AC . 0.9800 ?
C1B C2B . 1.3900 ?
C1B C6B . 1.3900 ?
C1B C7B . 1.461(6) ?
C2B C3B . 1.3900 ?
C2B H2BA . 0.9500 ?
C3B C4B . 1.3900 ?
C3B H3BA . 0.9500 ?
C4B C5B . 1.3900 ?
C4B H4BA . 0.9500 ?
C5B C6B . 1.3900 ?
C5B H5BA . 0.9500 ?
C6B H6BA . 0.9500 ?
C7B H7BA . 0.9800 ?
C7B H7BB . 0.9800 ?
C7B H7BC . 0.9800 ?
